data_4343968
loop_
_publ_author_name
'Roth, Torsten'
'Vasilenko, Vladislav'
'Wadepohl, Hubert'
'Wright, Dominic S.'
'Gade, Lutz H.'

_publ_section_title
;
 Structures, Electronics, and Reactivity of Strained Phosphazane Cages: A
 Combined Experimental and Computational Study.
;
_journal_issue 15
_journal_name_full 'Inorganic chemistry'
_journal_page_first 7636
_journal_page_last 7644
_journal_paper_doi 10.1021/acs.inorgchem.5b01292
_journal_volume 54
_journal_year 2015
_chemical_formula_moiety 'C43 H65 Cl2 Ir2 N4 P2, C F3 O3 S, C H2 Cl2, C7 H8'
_chemical_formula_sum 'C52 H75 Cl4 F3 Ir2 N4 O3 P2 S'
_chemical_formula_weight 1481.36
_space_group_crystal_system triclinic
_space_group_IT_number 2
_space_group_name_Hall '-P 1'
_space_group_name_H-M_alt 'P -1'
_symmetry_cell_setting triclinic
_symmetry_Int_Tables_number 2
_symmetry_space_group_name_Hall '-P 1'
_symmetry_space_group_name_H-M 'P -1'
_atom_sites_solution_hydrogens mixed
_atom_sites_solution_primary heavy
_atom_sites_solution_secondary difmap
_audit_block_code ga_vv3
_audit_creation_date 2015-05-18
_audit_creation_method
;
Olex2 1.2
(compiled 2015.01.26 svn.r3151 for OlexSys, GUI svn.r4998)
;
_audit_update_record '18.05.2015 16:35:57 CEST UTC+02:00  encif 1.32'
_cell_angle_alpha 98.124(12)
_cell_angle_beta 92.831(13)
_cell_angle_gamma 91.799(13)
_cell_formula_units_Z 2
_cell_length_a 10.610(5)
_cell_length_b 15.089(7)
_cell_length_c 17.314(8)
_cell_measurement_reflns_used 8020
_cell_measurement_temperature 100(2)
_cell_measurement_theta_max 30.47
_cell_measurement_theta_min 2.21
_cell_volume 2739(2)
_computing_cell_refinement
;
SAINT (see _computing_data_reduction). Includes estimated systematic errors
 of the unit cell constants from Monte Carlo simulations.
;
_computing_data_collection 'SMART-5.631 (Bruker AXS, 2003)'
_computing_data_reduction 'SAINT V8.34A (Bruker AXS, 1997-2013),SADABS-2014_5 (Sheldrick and Bruker AXS, 1997-2014)'
_computing_molecular_graphics 'Olex2 (Dolomanov et al., 2009)'
_computing_publication_material 'encif (Wadepohl, 2009-14); encifer 1.5 (CCDC, 2014)'
_computing_structure_refinement 'ShelXL (Sheldrick, 2008)'
_computing_structure_solution 'DIRDIF (Beurskens et al., 1999-2008)'
_diffrn_ambient_environment 'perfluoro polyether oil / N~2~'
_diffrn_ambient_temperature 100(1)
_diffrn_detector 'CCD plate'
_diffrn_detector_area_resol_mean 8.19
_diffrn_detector_type CCD-PXL-KAF2
_diffrn_measured_fraction_theta_full 0.999
_diffrn_measured_fraction_theta_max 0.998
_diffrn_measurement_device 'three-circle diffractometer'
_diffrn_measurement_device_type 'Bruker AXS Smart 1000'
_diffrn_measurement_method '\f- and \w-scans'
_diffrn_measurement_specimen_support 'polyimid foil'
_diffrn_radiation_monochromator graphite
_diffrn_radiation_probe x-ray
_diffrn_radiation_type MoK\a
_diffrn_radiation_wavelength 0.71073
_diffrn_reflns_av_R_equivalents 0.0459
_diffrn_reflns_av_unetI/netI 0.0438
_diffrn_reflns_laue_measured_fraction_full 0.999
_diffrn_reflns_laue_measured_fraction_max 0.998
_diffrn_reflns_limit_h_max 14
_diffrn_reflns_limit_h_min -14
_diffrn_reflns_limit_k_max 20
_diffrn_reflns_limit_k_min -20
_diffrn_reflns_limit_l_max 24
_diffrn_reflns_limit_l_min -24
_diffrn_reflns_number 60572
_diffrn_reflns_point_group_measured_fraction_full 0.999
_diffrn_reflns_point_group_measured_fraction_max 0.998
_diffrn_reflns_theta_full 25.242
_diffrn_reflns_theta_max 29.574
_diffrn_reflns_theta_min 1.934
_diffrn_source 'sealed X-Ray tube (Mo)'
_diffrn_source_type 'fine focus tube'
_diffrn_standards_number 0
_exptl_absorpt_coefficient_mu 5.203
_exptl_absorpt_correction_T_max 0.6478
_exptl_absorpt_correction_T_min 0.5296
_exptl_absorpt_correction_type multi-scan
_exptl_absorpt_process_details
;
multi-scan from symmetry-related measurements (Blessing 1995)
SADABS (see _computing_data_reduction)
;
_exptl_crystal_colour red
_exptl_crystal_density_diffrn 1.796
_exptl_crystal_description irregular
_exptl_crystal_F_000 1468
_exptl_crystal_size_max 0.130
_exptl_crystal_size_mid 0.110
_exptl_crystal_size_min 0.070
_refine_diff_density_max 7.592
_refine_diff_density_min -2.870
_refine_diff_density_rms 0.236
_refine_ls_extinction_method none
_refine_ls_goodness_of_fit_ref 1.041
_refine_ls_hydrogen_treatment constr
_refine_ls_matrix_type full
_refine_ls_number_parameters 712
_refine_ls_number_reflns 15330
_refine_ls_number_restraints 210
_refine_ls_restrained_S_all 1.038
_refine_ls_R_factor_all 0.0633
_refine_ls_R_factor_gt 0.0483
_refine_ls_shift/su_max 0.001
_refine_ls_shift/su_mean 0.000
_refine_ls_structure_factor_coef Fsqd
_refine_ls_weighting_details 'w=1/[\s^2^(Fo^2^)+(0.0546P)^2^+31.3211P] where P=(Fo^2^+2Fc^2^)/3'
_refine_ls_weighting_scheme calc
_refine_ls_wR_factor_gt 0.1179
_refine_ls_wR_factor_ref 0.1256
_reflns_Friedel_coverage 0.000
_reflns_number_gt 12357
_reflns_number_total 15330
_reflns_threshold_expression 'I > 2\s(I)'
_cod_data_source_file ic5b01292_si_003.cif
_cod_data_source_block ga_vv3
_cod_depositor_comments 'Adding full bibliography for 4343960--4343970.cif.'
_cod_database_code 4343968
_audit_block_refno 2299
_audit_block_usercomment VV58
_shelx_space_group_comment
;
The symmetry employed for this shelxl refinement is uniquely defined
by the following loop, which should always be used as a source of
symmetry information in preference to the above space-group names.
They are only intended as comments.
;
_shelx_estimated_absorpt_t_max 0.712
_shelx_estimated_absorpt_t_min 0.551
_shelxl_version_number 2014/7
_olex2_refinement_description
;
1. Fixed Uiso
 At 1.2 times of:
  All C(H) groups, All C(H,H) groups
 At 1.5 times of:
  All C(H,H,H) groups
2. Uiso/Uaniso restraints and constraints
C67 \\sim S2: within 1A with sigma of 0.02 and sigma for terminal atoms of 0.04
3. Rigid body (RIGU) restrains
 C61, C62, C63, C64, C65, C66, C67
 with sigma for 1-2 distances of 0.004 and sigma for 1-3 distances of 0.004
 C81, C82, C83, C84, C85, C86, C87
 with sigma for 1-2 distances of 0.004 and sigma for 1-3 distances of 0.004
 S1, O11, O12, O13, C51, F11, F12, F13
 with sigma for 1-2 distances of 0.004 and sigma for 1-3 distances of 0.004
 S2, O21, O22, O23, C52, F21, F22, F23
 with sigma for 1-2 distances of 0.004 and sigma for 1-3 distances of 0.004
4. Others
 Fixed Sof: S1(0.5) F11(0.5) F12(0.5) F13(0.5) O11(0.5) O12(0.5) O13(0.5)
 C51(0.5) S2(0.5) F21(0.5) F22(0.5) F23(0.5) O21(0.5) O22(0.5) O23(0.5)
 C52(0.5) C67(0.5) H67A(0.5) H67B(0.5) H67C(0.5) C87(0.5) H87A(0.5) H87B(0.5)
 H87C(0.5) C61(0.5) C62(0.5) H62(0.5) C63(0.5) H63(0.5) C64(0.5) H64(0.5)
 C65(0.5) H65(0.5) C66(0.5) H66(0.5) C81(0.5) C82(0.5) H82(0.5) C83(0.5)
 H83(0.5) C84(0.5) H84(0.5) C85(0.5) H85(0.5) C86(0.5) H86(0.5)
5.a Free rotating group:
 S1(F11,F12,F13,O11,O12,O13,C51), S2(F21,F22,F23,O21,O22,O23,C52,Cl71,Cl72,C71,
 C67,H67A,H67B,H67C,C87,H87A,H87B,H87C)
5.b Ternary CH refined with riding coordinates:
 C28(H28), C29(H29), C32(H32), C33(H33), C36(H36), C37(H37), C40(H40), C41(H41)
5.c Secondary CH2 refined with riding coordinates:
 C30(H30A,H30B), C31(H31A,H31B), C34(H34A,H34B), C35(H35A,H35B), C38(H38A,
 H38B), C39(H39A,H39B), C42(H42A,H42B), C43(H43A,H43B), C71(H71A,H71B)
5.d Aromatic/amide H refined with riding coordinates:
 C1(H1), C4(H4), C6(H6), C13(H13), C15(H15), C62(H62), C63(H63), C64(H64),
 C65(H65), C66(H66), C82(H82), C83(H83), C84(H84), C85(H85), C86(H86)
5.e Fitted hexagon refined as free rotating group:
 C61(C62,C63,C64,C65,C66), C81(C82,C83,C84,C85,C86)
5.f Idealised Me refined as rotating group:
 C8(H8A,H8B,H8C), C9(H9A,H9B,H9C), C10(H10A,H10B,H10C), C17(H17A,H17B,H17C),
 C18(H18A,H18B,H18C), C19(H19A,H19B,H19C), C21(H21A,H21B,H21C), C22(H22A,H22B,
 H22C), C23(H23A,H23B,H23C), C25(H25A,H25B,H25C), C26(H26A,H26B,H26C), C27(H27A,
 H27B,H27C)
;
_olex2_submission_special_instructions 'No special instructions were received'

loop_
_symmetry_equiv_pos_as_xyz
'x, y, z'
'-x, -y, -z'

loop_
_atom_site_label
_atom_site_type_symbol
_atom_site_fract_x
_atom_site_fract_y
_atom_site_fract_z
_atom_site_U_iso_or_equiv
_atom_site_adp_type
_atom_site_occupancy
_atom_site_site_symmetry_order
_atom_site_calc_flag
_atom_site_refinement_flags_posn
_atom_site_refinement_flags_adp
_atom_site_refinement_flags_occupancy
_atom_site_disorder_assembly
_atom_site_disorder_group
Ir1 Ir 0.05459(2) 0.18919(2) 0.37540(2) 0.01274(6) Uani 1 1 d . . . . .
Ir2 Ir 0.31233(2) 0.54431(2) 0.35786(2) 0.01363(6) Uani 1 1 d . . . . .
Cl1 Cl 0.19719(16) 0.44907(11) 0.16485(9) 0.0219(3) Uani 1 1 d . . . . .
Cl2 Cl 0.24796(15) 0.49089(10) 0.47117(9) 0.0183(3) Uani 1 1 d . . . . .
P1 P 0.09897(14) 0.28362(10) 0.29250(9) 0.0120(3) Uani 1 1 d . . . . .
P2 P 0.20631(15) 0.43321(10) 0.28221(9) 0.0143(3) Uani 1 1 d . . . . .
N1 N 0.0595(5) 0.3914(3) 0.2943(3) 0.0152(10) Uani 1 1 d . . . . .
N2 N 0.2476(5) 0.3260(3) 0.2819(3) 0.0141(9) Uani 1 1 d . . . . .
N3 N 0.0387(5) 0.2214(3) 0.2026(3) 0.0166(10) Uani 1 1 d . . . . .
N4 N 0.0025(5) 0.1034(3) 0.2739(3) 0.0173(10) Uani 1 1 d . . . . .
C1 C 0.0043(6) 0.1344(4) 0.2086(4) 0.0168(12) Uani 1 1 d . . . . .
H1 H -0.0195 0.0951 0.1620 0.020 Uiso 1 1 calc R . . . .
C2 C -0.0356(6) 0.0095(4) 0.2684(4) 0.0170(12) Uani 1 1 d . . . . .
C3 C 0.0572(6) -0.0537(4) 0.2629(4) 0.0193(12) Uani 1 1 d . . . . .
C4 C 0.0182(6) -0.1443(4) 0.2588(4) 0.0195(12) Uani 1 1 d . . . . .
H4 H 0.0803 -0.1885 0.2556 0.023 Uiso 1 1 calc R . . . .
C5 C -0.1074(7) -0.1710(4) 0.2592(4) 0.0214(13) Uani 1 1 d . . . . .
C6 C -0.1974(7) -0.1067(4) 0.2646(4) 0.0205(13) Uani 1 1 d . . . . .
H6 H -0.2840 -0.1247 0.2650 0.025 Uiso 1 1 calc R . . . .
C7 C -0.1641(6) -0.0155(4) 0.2695(4) 0.0170(12) Uani 1 1 d . . . . .
C8 C 0.1940(6) -0.0273(4) 0.2589(5) 0.0243(14) Uani 1 1 d . . . . .
H8A H 0.2451 -0.0802 0.2598 0.036 Uiso 1 1 calc GR . . . .
H8B H 0.2200 0.0177 0.3038 0.036 Uiso 1 1 calc GR . . . .
H8C H 0.2063 -0.0023 0.2105 0.036 Uiso 1 1 calc GR . . . .
C9 C -0.1466(7) -0.2691(4) 0.2534(4) 0.0264(15) Uani 1 1 d . . . . .
H9A H -0.1850 -0.2902 0.2011 0.040 Uiso 1 1 calc GR . . . .
H9B H -0.2080 -0.2768 0.2926 0.040 Uiso 1 1 calc GR . . . .
H9C H -0.0723 -0.3038 0.2627 0.040 Uiso 1 1 calc GR . . . .
C10 C -0.2662(6) 0.0525(5) 0.2733(4) 0.0244(14) Uani 1 1 d . . . . .
H10A H -0.2969 0.0592 0.2202 0.037 Uiso 1 1 calc GR . . . .
H10B H -0.2316 0.1103 0.3002 0.037 Uiso 1 1 calc GR . . . .
H10C H -0.3362 0.0320 0.3020 0.037 Uiso 1 1 calc GR . . . .
C11 C 0.0047(6) 0.2486(4) 0.1263(4) 0.0185(12) Uani 1 1 d . . . . .
C12 C 0.0965(7) 0.2543(5) 0.0726(4) 0.0245(14) Uani 1 1 d . . . . .
C13 C 0.0605(8) 0.2805(6) 0.0009(4) 0.0338(17) Uani 1 1 d . . . . .
H13 H 0.1227 0.2860 -0.0360 0.041 Uiso 1 1 calc R . . . .
C14 C -0.0625(9) 0.2985(6) -0.0179(4) 0.039(2) Uani 1 1 d . . . . .
C15 C -0.1541(8) 0.2850(6) 0.0330(4) 0.0343(18) Uani 1 1 d . . . . .
H15 H -0.2400 0.2936 0.0185 0.041 Uiso 1 1 calc R . . . .
C16 C -0.1235(7) 0.2588(5) 0.1056(4) 0.0238(14) Uani 1 1 d . . . . .
C17 C 0.2278(7) 0.2258(6) 0.0874(4) 0.0302(16) Uani 1 1 d . . . . .
H17A H 0.2631 0.2583 0.1371 0.045 Uiso 1 1 calc GR . . . .
H17B H 0.2799 0.2392 0.0450 0.045 Uiso 1 1 calc GR . . . .
H17C H 0.2265 0.1613 0.0897 0.045 Uiso 1 1 calc GR . . . .
C18 C -0.0996(11) 0.3284(10) -0.0954(5) 0.063(3) Uani 1 1 d . . . . .
H18A H -0.1911 0.3356 -0.0992 0.094 Uiso 1 1 calc GR . . . .
H18B H -0.0761 0.2832 -0.1381 0.094 Uiso 1 1 calc GR . . . .
H18C H -0.0558 0.3856 -0.0991 0.094 Uiso 1 1 calc GR . . . .
C19 C -0.2311(7) 0.2400(5) 0.1539(4) 0.0278(15) Uani 1 1 d . . . . .
H19A H -0.1993 0.2152 0.2002 0.042 Uiso 1 1 calc GR . . . .
H19B H -0.2911 0.1966 0.1230 0.042 Uiso 1 1 calc GR . . . .
H19C H -0.2737 0.2957 0.1704 0.042 Uiso 1 1 calc GR . . . .
C20 C -0.0609(6) 0.4404(4) 0.3057(4) 0.0169(12) Uani 1 1 d . . . . .
C21 C -0.0351(6) 0.5241(4) 0.3654(4) 0.0215(13) Uani 1 1 d . . . . .
H21A H -0.0039 0.5069 0.4151 0.032 Uiso 1 1 calc GR . . . .
H21B H -0.1133 0.5563 0.3730 0.032 Uiso 1 1 calc GR . . . .
H21C H 0.0286 0.5630 0.3463 0.032 Uiso 1 1 calc GR . . . .
C22 C -0.1077(6) 0.4690(5) 0.2276(4) 0.0222(13) Uani 1 1 d . . . . .
H22A H -0.0429 0.5077 0.2095 0.033 Uiso 1 1 calc GR . . . .
H22B H -0.1855 0.5017 0.2350 0.033 Uiso 1 1 calc GR . . . .
H22C H -0.1244 0.4156 0.1886 0.033 Uiso 1 1 calc GR . . . .
C23 C -0.1582(6) 0.3792(4) 0.3368(4) 0.0195(12) Uani 1 1 d . . . . .
H23A H -0.1647 0.3211 0.3032 0.029 Uiso 1 1 calc GR . . . .
H23B H -0.2406 0.4068 0.3370 0.029 Uiso 1 1 calc GR . . . .
H23C H -0.1316 0.3705 0.3901 0.029 Uiso 1 1 calc GR . . . .
C24 C 0.3776(6) 0.2896(4) 0.2912(4) 0.0182(12) Uani 1 1 d . . . . .
C25 C 0.4622(6) 0.3268(5) 0.2339(4) 0.0245(14) Uani 1 1 d . . . . .
H25A H 0.4230 0.3131 0.1809 0.037 Uiso 1 1 calc GR . . . .
H25B H 0.5446 0.2995 0.2358 0.037 Uiso 1 1 calc GR . . . .
H25C H 0.4734 0.3919 0.2481 0.037 Uiso 1 1 calc GR . . . .
C26 C 0.4390(6) 0.3184(5) 0.3737(4) 0.0225(13) Uani 1 1 d . . . . .
H26A H 0.4416 0.3839 0.3857 0.034 Uiso 1 1 calc GR . . . .
H26B H 0.5252 0.2970 0.3760 0.034 Uiso 1 1 calc GR . . . .
H26C H 0.3894 0.2928 0.4120 0.034 Uiso 1 1 calc GR . . . .
C27 C 0.3650(6) 0.1873(5) 0.2758(5) 0.0252(14) Uani 1 1 d . . . . .
H27A H 0.3082 0.1660 0.3128 0.038 Uiso 1 1 calc GR . . . .
H27B H 0.4483 0.1622 0.2824 0.038 Uiso 1 1 calc GR . . . .
H27C H 0.3304 0.1681 0.2223 0.038 Uiso 1 1 calc GR . . . .
C28 C -0.0615(6) 0.1060(4) 0.4450(4) 0.0166(12) Uani 1 1 d . . . . .
H28 H -0.1171 0.0591 0.4121 0.020 Uiso 1 1 calc R . . . .
C29 C 0.0612(6) 0.0813(4) 0.4549(4) 0.0177(12) Uani 1 1 d . . . . .
H29 H 0.0783 0.0202 0.4277 0.021 Uiso 1 1 calc R . . . .
C30 C 0.1459(6) 0.1116(4) 0.5275(4) 0.0186(12) Uani 1 1 d . . . . .
H30A H 0.1997 0.0619 0.5382 0.022 Uiso 1 1 calc R . . . .
H30B H 0.0930 0.1266 0.5727 0.022 Uiso 1 1 calc R . . . .
C31 C 0.2302(6) 0.1936(4) 0.5183(4) 0.0189(12) Uani 1 1 d . . . . .
H31A H 0.2593 0.2242 0.5709 0.023 Uiso 1 1 calc R . . . .
H31B H 0.3057 0.1731 0.4906 0.023 Uiso 1 1 calc R . . . .
C32 C 0.1653(6) 0.2597(4) 0.4745(3) 0.0146(11) Uani 1 1 d . . . . .
H32 H 0.2236 0.3077 0.4607 0.018 Uiso 1 1 calc R . . . .
C33 C 0.0393(6) 0.2852(4) 0.4795(4) 0.0176(12) Uani 1 1 d . . . . .
H33 H 0.0263 0.3475 0.4682 0.021 Uiso 1 1 calc R . . . .
C34 C -0.0541(6) 0.2547(4) 0.5355(4) 0.0195(12) Uani 1 1 d . . . . .
H34A H -0.1127 0.3034 0.5498 0.023 Uiso 1 1 calc R . . . .
H34B H -0.0070 0.2441 0.5839 0.023 Uiso 1 1 calc R . . . .
C35 C -0.1320(6) 0.1687(4) 0.5016(4) 0.0212(13) Uani 1 1 d . . . . .
H35A H -0.1569 0.1370 0.5451 0.025 Uiso 1 1 calc R . . . .
H35B H -0.2103 0.1856 0.4747 0.025 Uiso 1 1 calc R . . . .
C36 C 0.4053(6) 0.6649(4) 0.4347(4) 0.0186(12) Uani 1 1 d . . . . .
H36 H 0.3738 0.6757 0.4886 0.022 Uiso 1 1 calc R . . . .
C37 C 0.4919(6) 0.5971(4) 0.4238(4) 0.0182(12) Uani 1 1 d . . . . .
H37 H 0.5118 0.5687 0.4715 0.022 Uiso 1 1 calc R . . . .
C38 C 0.5953(6) 0.5917(4) 0.3673(4) 0.0219(13) Uani 1 1 d . . . . .
H38A H 0.6270 0.5303 0.3607 0.026 Uiso 1 1 calc R . . . .
H38B H 0.6662 0.6333 0.3896 0.026 Uiso 1 1 calc R . . . .
C39 C 0.5528(6) 0.6151(5) 0.2870(4) 0.0240(14) Uani 1 1 d . . . . .
H39A H 0.6085 0.5866 0.2473 0.029 Uiso 1 1 calc R . . . .
H39B H 0.5611 0.6807 0.2879 0.029 Uiso 1 1 calc R . . . .
C40 C 0.4156(6) 0.5834(4) 0.2639(4) 0.0195(12) Uani 1 1 d . . . . .
H40 H 0.4062 0.5393 0.2150 0.023 Uiso 1 1 calc R . . . .
C41 C 0.3100(6) 0.6375(4) 0.2764(4) 0.0196(12) Uani 1 1 d . . . . .
H41 H 0.2411 0.6253 0.2343 0.024 Uiso 1 1 calc R . . . .
C42 C 0.3155(7) 0.7318(4) 0.3197(4) 0.0233(14) Uani 1 1 d . . . . .
H42A H 0.2294 0.7475 0.3351 0.028 Uiso 1 1 calc R . . . .
H42B H 0.3423 0.7734 0.2837 0.028 Uiso 1 1 calc R . . . .
C43 C 0.4049(6) 0.7463(4) 0.3928(4) 0.0223(13) Uani 1 1 d . . . . .
H43A H 0.4915 0.7596 0.3777 0.027 Uiso 1 1 calc R . . . .
H43B H 0.3786 0.7986 0.4287 0.027 Uiso 1 1 calc R . . . .
S1 S 0.4860(4) 0.0056(3) 0.4417(3) 0.0200(7) Uani 0.5 1 d . U P A -1
F11 F 0.4521(7) 0.0544(5) 0.5908(3) 0.029(2) Uani 0.5 1 d G U P A -1
F12 F 0.4892(7) -0.0846(4) 0.5608(3) 0.036(3) Uani 0.5 1 d G U P A -1
F13 F 0.6397(6) 0.0145(5) 0.5665(3) 0.033(4) Uani 0.5 1 d G U P A -1
O11 O 0.3526(4) -0.0149(4) 0.4283(3) 0.038(5) Uani 0.5 1 d G U P A -1
O12 O 0.5225(5) 0.0989(3) 0.4454(3) 0.029(3) Uani 0.5 1 d G U P A -1
O13 O 0.5657(5) -0.0556(3) 0.3973(3) 0.030(3) Uani 0.5 1 d G U P A -1
C51 C 0.5183(5) -0.0029(4) 0.5447(3) 0.029(4) Uani 0.5 1 d G U P A -1
S2 S 0.5159(4) 0.7567(2) 0.0773(3) 0.0612(14) Uani 0.5 1 d . U P B 2
F21 F 0.5361(6) 0.9301(2) 0.1251(4) 0.104(5) Uani 0.5 1 d G U P B 2
F22 F 0.3489(5) 0.8734(3) 0.1272(4) 0.104(5) Uani 0.5 1 d G U P B 2
F23 F 0.4903(5) 0.8518(3) 0.2146(3) 0.083(4) Uani 0.5 1 d G U P B 2
O21 O 0.4889(4) 0.7743(3) -0.0013(3) 0.074(5) Uani 0.5 1 d G U P B 2
O22 O 0.6478(4) 0.7616(2) 0.1020(2) 0.063(4) Uani 0.5 1 d G U P B 2
O23 O 0.4446(3) 0.6822(3) 0.0991(2) 0.082(5) Uani 0.5 1 d G U P B 2
C52 C 0.4707(5) 0.8576(3) 0.1389(3) 0.069(4) Uani 0.5 1 d G U P B 2
Cl71 Cl 0.5884(3) 0.4568(2) 0.0919(2) 0.1128(16) Uani 1 1 d G . . . .
Cl72 Cl 0.8294(3) 0.5195(3) 0.0409(2) 0.1247(18) Uani 1 1 d G . . . .
C71 C 0.6552(3) 0.5122(2) 0.03674(18) 0.170(12) Uani 1 1 d G . . . .
H71A H 0.6252 0.5740 0.0468 0.204 Uiso 1 1 calc R . . . .
H71B H 0.6261 0.4874 -0.0174 0.204 Uiso 1 1 calc R . . . .
C67 C 0.5024(4) 0.7437(2) 0.1242(2) 0.093(8) Uani 0.5 1 d G U P B -3
H67A H 0.4294 0.7035 0.1060 0.140 Uiso 0.5 1 d G . P B -3
H67B H 0.5088 0.7536 0.1814 0.140 Uiso 0.5 1 d G . P B -3
H67C H 0.5795 0.7167 0.1045 0.140 Uiso 0.5 1 d G . P B -3
C87 C 0.181(2) 0.0264(12) 0.9426(8) 0.074(7) Uani 0.5 1 d G U P B -4
H87A H 0.1725 0.0009 0.8872 0.111 Uiso 0.5 1 d G . P B -4
H87B H 0.2489 -0.0030 0.9686 0.111 Uiso 0.5 1 d G . P B -4
H87C H 0.2018 0.0907 0.9473 0.111 Uiso 0.5 1 d G . P B -4
C61 C 0.4836(17) 0.8236(11) 0.0899(10) 0.078(6) Uani 0.5 1 d . U P B -3
C62 C 0.4853(15) 0.8338(12) 0.0114(9) 0.066(5) Uani 0.5 1 d G U P B -3
H62 H 0.4895 0.7827 -0.0272 0.079 Uiso 0.5 1 calc R . P B -3
C63 C 0.4809(18) 0.9188(14) -0.0106(8) 0.085(6) Uani 0.5 1 d G U P B -3
H63 H 0.4821 0.9258 -0.0642 0.102 Uiso 0.5 1 calc R . P B -3
C64 C 0.4748(19) 0.9936(11) 0.0459(12) 0.115(11) Uani 0.5 1 d G U P B -3
H64 H 0.4718 1.0517 0.0309 0.138 Uiso 0.5 1 calc R . P B -3
C65 C 0.4730(16) 0.9834(12) 0.1244(11) 0.080(6) Uani 0.5 1 d G U P B -3
H65 H 0.4688 1.0344 0.1630 0.097 Uiso 0.5 1 calc R . P B -3
C66 C 0.4774(16) 0.8984(14) 0.1464(7) 0.075(5) Uani 0.5 1 d G U P B -3
H66 H 0.4762 0.8914 0.2000 0.090 Uiso 0.5 1 calc R . P B -3
C81 C 0.0655(12) 0.0129(11) 0.9795(8) 0.047(3) Uani 0.5 1 d . U P B -4
C82 C -0.0413(16) 0.0565(9) 0.9577(7) 0.051(5) Uani 0.5 1 d G U P B -4
H82 H -0.0360 0.0974 0.9210 0.061 Uiso 0.5 1 calc R . P B -4
C83 C -0.1558(13) 0.0402(9) 0.9898(9) 0.056(4) Uani 0.5 1 d G U P B -4
H83 H -0.2288 0.0699 0.9750 0.068 Uiso 0.5 1 calc R . P B -4
C84 C -0.1635(12) -0.0197(10) 1.0437(9) 0.061(6) Uani 0.5 1 d G U P B -4
H84 H -0.2418 -0.0309 1.0656 0.073 Uiso 0.5 1 calc R . P B -4
C85 C -0.0567(15) -0.0633(8) 1.0654(7) 0.049(4) Uani 0.5 1 d G U P B -4
H85 H -0.0620 -0.1042 1.1022 0.059 Uiso 0.5 1 calc R . P B -4
C86 C 0.0578(12) -0.0470(9) 1.0333(8) 0.044(5) Uani 0.5 1 d G U P B -4
H86 H 0.1308 -0.0767 1.0482 0.052 Uiso 0.5 1 calc R . P B -4

loop_
_atom_site_aniso_label
_atom_site_aniso_U_11
_atom_site_aniso_U_22
_atom_site_aniso_U_33
_atom_site_aniso_U_23
_atom_site_aniso_U_13
_atom_site_aniso_U_12
Ir1 0.01828(11) 0.00650(10) 0.01307(11) 0.00208(8) -0.00300(8) -0.00230(8)
Ir2 0.01719(11) 0.00857(11) 0.01520(11) 0.00362(8) -0.00255(8) -0.00173(8)
Cl1 0.0334(8) 0.0178(7) 0.0148(7) 0.0054(5) -0.0020(6) -0.0025(6)
Cl2 0.0243(7) 0.0153(7) 0.0156(6) 0.0050(5) -0.0016(5) -0.0030(5)
P1 0.0163(7) 0.0066(6) 0.0129(7) 0.0020(5) -0.0025(5) -0.0010(5)
P2 0.0194(7) 0.0098(7) 0.0138(7) 0.0035(5) -0.0018(5) -0.0013(5)
N1 0.017(2) 0.009(2) 0.018(2) 0.0011(19) -0.0021(19) -0.0010(18)
N2 0.016(2) 0.008(2) 0.018(2) 0.0027(18) -0.0001(19) -0.0006(17)
N3 0.028(3) 0.010(2) 0.010(2) -0.0012(18) -0.004(2) 0.001(2)
N4 0.026(3) 0.008(2) 0.017(2) 0.0000(19) -0.009(2) -0.0011(19)
C1 0.020(3) 0.012(3) 0.017(3) -0.002(2) -0.007(2) 0.000(2)
C2 0.023(3) 0.010(3) 0.018(3) 0.002(2) -0.002(2) -0.002(2)
C3 0.026(3) 0.013(3) 0.018(3) 0.000(2) -0.006(2) -0.003(2)
C4 0.026(3) 0.009(3) 0.022(3) 0.002(2) -0.003(2) 0.002(2)
C5 0.033(4) 0.012(3) 0.017(3) -0.001(2) -0.004(3) -0.003(2)
C6 0.026(3) 0.016(3) 0.019(3) 0.002(2) -0.002(2) -0.006(2)
C7 0.019(3) 0.014(3) 0.017(3) 0.004(2) -0.005(2) -0.004(2)
C8 0.020(3) 0.013(3) 0.040(4) 0.005(3) -0.003(3) 0.000(2)
C9 0.039(4) 0.011(3) 0.029(4) 0.002(3) -0.001(3) -0.008(3)
C10 0.021(3) 0.019(3) 0.033(4) 0.004(3) -0.006(3) -0.001(2)
C11 0.030(3) 0.013(3) 0.012(3) 0.001(2) -0.004(2) 0.001(2)
C12 0.033(4) 0.023(3) 0.017(3) -0.001(3) 0.001(3) 0.004(3)
C13 0.043(4) 0.042(5) 0.017(3) 0.003(3) 0.006(3) 0.010(4)
C14 0.059(6) 0.047(5) 0.016(3) 0.009(3) 0.002(3) 0.019(4)
C15 0.036(4) 0.046(5) 0.020(3) 0.002(3) -0.008(3) 0.018(4)
C16 0.035(4) 0.021(3) 0.015(3) 0.001(2) -0.002(3) 0.009(3)
C17 0.030(4) 0.035(4) 0.023(3) -0.008(3) 0.000(3) 0.003(3)
C18 0.065(7) 0.109(10) 0.022(4) 0.027(5) 0.005(4) 0.036(7)
C19 0.028(4) 0.032(4) 0.023(3) 0.005(3) -0.007(3) 0.001(3)
C20 0.016(3) 0.010(3) 0.023(3) 0.000(2) -0.002(2) 0.003(2)
C21 0.025(3) 0.014(3) 0.024(3) -0.005(2) -0.002(3) 0.006(2)
C22 0.023(3) 0.021(3) 0.024(3) 0.005(3) -0.004(3) 0.010(2)
C23 0.015(3) 0.017(3) 0.026(3) 0.003(2) 0.002(2) -0.001(2)
C24 0.019(3) 0.014(3) 0.021(3) 0.002(2) -0.003(2) 0.003(2)
C25 0.021(3) 0.027(4) 0.026(3) 0.003(3) 0.004(3) 0.002(3)
C26 0.023(3) 0.023(3) 0.021(3) 0.002(3) -0.002(2) 0.002(3)
C27 0.020(3) 0.017(3) 0.038(4) 0.002(3) -0.003(3) 0.004(2)
C28 0.025(3) 0.009(3) 0.015(3) 0.002(2) 0.000(2) -0.008(2)
C29 0.028(3) 0.008(3) 0.017(3) 0.005(2) -0.005(2) -0.004(2)
C30 0.027(3) 0.012(3) 0.017(3) 0.006(2) -0.003(2) -0.003(2)
C31 0.026(3) 0.011(3) 0.019(3) 0.004(2) -0.004(2) -0.006(2)
C32 0.020(3) 0.008(2) 0.015(3) 0.002(2) -0.004(2) -0.005(2)
C33 0.026(3) 0.011(3) 0.015(3) 0.001(2) -0.004(2) -0.003(2)
C34 0.024(3) 0.017(3) 0.018(3) 0.003(2) 0.004(2) -0.001(2)
C35 0.022(3) 0.018(3) 0.023(3) 0.004(3) -0.001(2) -0.002(2)
C36 0.018(3) 0.015(3) 0.021(3) 0.002(2) -0.007(2) -0.005(2)
C37 0.015(3) 0.013(3) 0.025(3) 0.002(2) -0.010(2) -0.004(2)
C38 0.019(3) 0.013(3) 0.034(4) 0.005(3) -0.004(3) -0.002(2)
C39 0.020(3) 0.018(3) 0.034(4) 0.004(3) 0.005(3) -0.003(2)
C40 0.024(3) 0.014(3) 0.021(3) 0.005(2) 0.003(2) -0.002(2)
C41 0.026(3) 0.014(3) 0.020(3) 0.010(2) -0.002(2) -0.002(2)
C42 0.029(3) 0.013(3) 0.030(4) 0.012(3) -0.001(3) 0.002(2)
C43 0.022(3) 0.013(3) 0.032(4) 0.004(3) 0.000(3) -0.001(2)
S1 0.0238(18) 0.0127(17) 0.0239(16) 0.0059(12) -0.0018(12) 0.0003(13)
F11 0.041(5) 0.029(5) 0.017(4) 0.006(4) 0.003(4) 0.000(4)
F12 0.054(7) 0.024(4) 0.027(6) 0.001(3) -0.008(5) -0.005(4)
F13 0.035(5) 0.034(9) 0.027(7) -0.001(6) -0.011(4) 0.002(4)
O11 0.026(5) 0.038(11) 0.052(11) 0.012(8) -0.008(5) -0.002(5)
O12 0.045(8) 0.003(4) 0.041(8) 0.008(4) 0.000(6) -0.002(4)
O13 0.029(6) 0.017(5) 0.044(7) 0.005(4) 0.007(5) -0.007(4)
C51 0.033(6) 0.023(6) 0.031(5) 0.004(4) -0.003(4) 0.001(4)
S2 0.044(3) 0.074(4) 0.066(3) 0.010(3) 0.003(2) 0.002(2)
F21 0.101(10) 0.092(8) 0.112(11) -0.006(8) 0.016(9) -0.016(7)
F22 0.059(6) 0.126(12) 0.120(12) -0.007(9) -0.002(6) 0.011(6)
F23 0.047(7) 0.126(11) 0.071(6) -0.005(6) 0.005(5) -0.014(7)
O21 0.072(10) 0.093(11) 0.054(6) 0.003(6) -0.002(6) 0.013(9)
O22 0.052(5) 0.087(10) 0.049(8) 0.009(7) -0.001(5) 0.003(5)
O23 0.075(9) 0.088(8) 0.082(11) 0.014(8) 0.000(8) -0.016(7)
C52 0.051(7) 0.083(7) 0.066(7) -0.010(6) 0.002(6) -0.002(6)
Cl71 0.095(3) 0.138(4) 0.099(3) -0.007(3) 0.017(3) -0.002(3)
Cl72 0.150(5) 0.123(4) 0.107(4) 0.043(3) 0.010(3) -0.021(4)
C71 0.120(17) 0.22(3) 0.22(3) 0.17(2) 0.037(18) 0.046(17)
C67 0.13(2) 0.130(13) 0.021(8) 0.009(9) 0.023(11) 0.046(11)
C87 0.071(9) 0.088(18) 0.050(12) -0.028(12) 0.001(8) -0.018(9)
C61 0.068(15) 0.116(12) 0.051(8) 0.006(7) 0.018(7) 0.035(9)
C62 0.038(10) 0.112(13) 0.048(8) 0.007(7) 0.008(7) 0.021(10)
C63 0.060(15) 0.117(13) 0.079(11) 0.016(8) 0.009(9) 0.023(11)
C64 0.14(3) 0.119(14) 0.086(11) 0.010(9) 0.009(11) 0.032(12)
C65 0.031(10) 0.125(13) 0.084(11) 0.009(8) 0.002(9) 0.025(9)
C66 0.038(10) 0.126(12) 0.061(9) 0.001(8) 0.009(8) 0.034(9)
C81 0.062(7) 0.043(7) 0.027(6) -0.019(5) -0.008(5) -0.002(6)
C82 0.065(7) 0.045(10) 0.035(10) -0.014(9) -0.012(6) 0.000(6)
C83 0.066(8) 0.048(9) 0.046(8) -0.021(6) -0.010(6) 0.001(6)
C84 0.065(9) 0.055(12) 0.054(11) -0.018(10) -0.010(7) -0.002(7)
C85 0.061(8) 0.039(8) 0.040(8) -0.018(6) -0.004(6) -0.004(6)
C86 0.054(8) 0.040(9) 0.029(8) -0.018(8) -0.013(6) -0.001(6)

loop_
_atom_type_symbol
_atom_type_description
_atom_type_scat_dispersion_real
_atom_type_scat_dispersion_imag
_atom_type_scat_source
C C 0.0033 0.0016 'International Tables Vol C Tables 4.2.6.8 and 6.1.1.4'
H H 0.0000 0.0000 'International Tables Vol C Tables 4.2.6.8 and 6.1.1.4'
Cl Cl 0.1484 0.1585 'International Tables Vol C Tables 4.2.6.8 and 6.1.1.4'
F F 0.0171 0.0103 'International Tables Vol C Tables 4.2.6.8 and 6.1.1.4'
Ir Ir -1.4442 7.9887 'International Tables Vol C Tables 4.2.6.8 and 6.1.1.4'
N N 0.0061 0.0033 'International Tables Vol C Tables 4.2.6.8 and 6.1.1.4'
O O 0.0106 0.0060 'International Tables Vol C Tables 4.2.6.8 and 6.1.1.4'
P P 0.1023 0.0942 'International Tables Vol C Tables 4.2.6.8 and 6.1.1.4'
S S 0.1246 0.1234 'International Tables Vol C Tables 4.2.6.8 and 6.1.1.4'

loop_
_geom_angle_atom_site_label_1
_geom_angle_atom_site_label_2
_geom_angle_atom_site_label_3
_geom_angle
P1 Ir1 C28 158.97(17)
P1 Ir1 C29 165.07(18)
N4 Ir1 P1 83.06(16)
N4 Ir1 C28 90.6(2)
N4 Ir1 C29 95.9(2)
N4 Ir1 C32 161.9(2)
N4 Ir1 C33 160.1(2)
C28 Ir1 C29 35.4(2)
C32 Ir1 P1 96.57(16)
C32 Ir1 C28 95.6(2)
C32 Ir1 C29 79.8(2)
C32 Ir1 C33 38.0(2)
C33 Ir1 P1 98.83(17)
C33 Ir1 C28 80.6(2)
C33 Ir1 C29 87.3(2)
P2 Ir2 Cl2 91.48(6)
P2 Ir2 C36 174.99(17)
P2 Ir2 C37 148.89(17)
C36 Ir2 Cl2 88.61(18)
C37 Ir2 Cl2 88.65(18)
C37 Ir2 C36 36.1(2)
C40 Ir2 Cl2 165.97(18)
C40 Ir2 P2 93.72(19)
C40 Ir2 C36 87.3(2)
C40 Ir2 C37 80.2(3)
C41 Ir2 Cl2 153.02(19)
C41 Ir2 P2 97.16(19)
C41 Ir2 C36 80.6(2)
C41 Ir2 C37 96.7(2)
C41 Ir2 C40 38.6(3)
Ir1 P1 P2 143.43(8)
N1 P1 Ir1 129.1(2)
N1 P1 P2 41.76(18)
N1 P1 N2 83.4(3)
N1 P1 N3 108.6(3)
N2 P1 Ir1 123.98(19)
N2 P1 P2 41.62(17)
N2 P1 N3 109.8(3)
N3 P1 Ir1 101.01(19)
N3 P1 P2 115.47(19)
Ir2 P2 P1 139.38(8)
Cl1 P2 Ir2 113.25(8)
Cl1 P2 P1 107.25(8)
N1 P2 Ir2 127.27(19)
N1 P2 Cl1 102.5(2)
N1 P2 P1 41.51(18)
N2 P2 Ir2 120.88(19)
N2 P2 Cl1 104.0(2)
N2 P2 P1 42.28(18)
N2 P2 N1 83.8(3)
P1 N1 P2 96.7(3)
C20 N1 P1 134.4(4)
C20 N1 P2 128.8(4)
P2 N2 P1 96.1(3)
C24 N2 P1 133.1(4)
C24 N2 P2 128.9(4)
C1 N3 P1 113.4(4)
C1 N3 C11 114.2(5)
C11 N3 P1 131.9(4)
C1 N4 Ir1 118.3(4)
C1 N4 C2 115.5(5)
C2 N4 Ir1 126.3(4)
N3 C1 H1 118.3
N4 C1 N3 123.5(5)
N4 C1 H1 118.3
C3 C2 N4 118.6(6)
C3 C2 C7 121.6(6)
C7 C2 N4 119.8(6)
C2 C3 C4 117.6(6)
C2 C3 C8 121.6(6)
C4 C3 C8 120.7(6)
C3 C4 H4 118.9
C5 C4 C3 122.1(6)
C5 C4 H4 118.9
C4 C5 C6 118.9(6)
C4 C5 C9 120.9(6)
C6 C5 C9 120.1(6)
C5 C6 H6 119.3
C5 C6 C7 121.4(6)
C7 C6 H6 119.3
C2 C7 C10 122.1(6)
C6 C7 C2 118.3(6)
C6 C7 C10 119.6(6)
C3 C8 H8A 109.5
C3 C8 H8B 109.5
C3 C8 H8C 109.5
H8A C8 H8B 109.5
H8A C8 H8C 109.5
H8B C8 H8C 109.5
C5 C9 H9A 109.5
C5 C9 H9B 109.5
C5 C9 H9C 109.5
H9A C9 H9B 109.5
H9A C9 H9C 109.5
H9B C9 H9C 109.5
C7 C10 H10A 109.5
C7 C10 H10B 109.5
C7 C10 H10C 109.5
H10A C10 H10B 109.5
H10A C10 H10C 109.5
H10B C10 H10C 109.5
C12 C11 N3 119.9(6)
C12 C11 C16 120.7(6)
C16 C11 N3 119.0(6)
C11 C12 C13 118.2(7)
C11 C12 C17 121.6(6)
C13 C12 C17 120.1(7)
C12 C13 H13 119.1
C14 C13 C12 121.8(7)
C14 C13 H13 119.1
C13 C14 C18 121.1(8)
C15 C14 C13 119.3(7)
C15 C14 C18 119.4(8)
C14 C15 H15 119.4
C14 C15 C16 121.2(7)
C16 C15 H15 119.4
C11 C16 C19 125.0(6)
C15 C16 C11 118.3(7)
C15 C16 C19 116.7(7)
C12 C17 H17A 109.5
C12 C17 H17B 109.5
C12 C17 H17C 109.5
H17A C17 H17B 109.5
H17A C17 H17C 109.5
H17B C17 H17C 109.5
C14 C18 H18A 109.5
C14 C18 H18B 109.5
C14 C18 H18C 109.5
H18A C18 H18B 109.5
H18A C18 H18C 109.5
H18B C18 H18C 109.5
C16 C19 H19A 109.5
C16 C19 H19B 109.5
C16 C19 H19C 109.5
H19A C19 H19B 109.5
H19A C19 H19C 109.5
H19B C19 H19C 109.5
N1 C20 C21 109.2(5)
N1 C20 C22 109.2(5)
N1 C20 C23 108.8(5)
C21 C20 C22 108.7(5)
C21 C20 C23 109.0(5)
C23 C20 C22 111.9(5)
C20 C21 H21A 109.5
C20 C21 H21B 109.5
C20 C21 H21C 109.5
H21A C21 H21B 109.5
H21A C21 H21C 109.5
H21B C21 H21C 109.5
C20 C22 H22A 109.5
C20 C22 H22B 109.5
C20 C22 H22C 109.5
H22A C22 H22B 109.5
H22A C22 H22C 109.5
H22B C22 H22C 109.5
C20 C23 H23A 109.5
C20 C23 H23B 109.5
C20 C23 H23C 109.5
H23A C23 H23B 109.5
H23A C23 H23C 109.5
H23B C23 H23C 109.5
N2 C24 C25 108.5(5)
N2 C24 C26 112.3(5)
N2 C24 C27 108.1(5)
C25 C24 C26 107.3(6)
C25 C24 C27 111.9(6)
C27 C24 C26 108.9(5)
C24 C25 H25A 109.5
C24 C25 H25B 109.5
C24 C25 H25C 109.5
H25A C25 H25B 109.5
H25A C25 H25C 109.5
H25B C25 H25C 109.5
C24 C26 H26A 109.5
C24 C26 H26B 109.5
C24 C26 H26C 109.5
H26A C26 H26B 109.5
H26A C26 H26C 109.5
H26B C26 H26C 109.5
C24 C27 H27A 109.5
C24 C27 H27B 109.5
C24 C27 H27C 109.5
H27A C27 H27B 109.5
H27A C27 H27C 109.5
H27B C27 H27C 109.5
Ir1 C28 H28 113.6
C29 C28 Ir1 73.7(4)
C29 C28 H28 113.6
C29 C28 C35 126.6(6)
C35 C28 Ir1 107.9(4)
C35 C28 H28 113.6
Ir1 C29 H29 114.3
C28 C29 Ir1 70.9(3)
C28 C29 H29 114.3
C28 C29 C30 124.3(6)
C30 C29 Ir1 110.8(4)
C30 C29 H29 114.3
C29 C30 H30A 109.2
C29 C30 H30B 109.2
C29 C30 C31 111.8(5)
H30A C30 H30B 107.9
C31 C30 H30A 109.2
C31 C30 H30B 109.2
C30 C31 H31A 108.9
C30 C31 H31B 108.9
H31A C31 H31B 107.7
C32 C31 C30 113.6(5)
C32 C31 H31A 108.9
C32 C31 H31B 108.9
Ir1 C32 H32 113.5
C31 C32 Ir1 109.6(4)
C31 C32 H32 113.5
C33 C32 Ir1 71.2(3)
C33 C32 C31 127.0(6)
C33 C32 H32 113.5
Ir1 C33 H33 113.3
C32 C33 Ir1 70.9(3)
C32 C33 H33 113.3
C32 C33 C34 125.5(6)
C34 C33 Ir1 113.2(4)
C34 C33 H33 113.3
C33 C34 H34A 108.8
C33 C34 H34B 108.8
C33 C34 C35 113.7(5)
H34A C34 H34B 107.7
C35 C34 H34A 108.8
C35 C34 H34B 108.8
C28 C35 C34 113.1(5)
C28 C35 H35A 109.0
C28 C35 H35B 109.0
C34 C35 H35A 109.0
C34 C35 H35B 109.0
H35A C35 H35B 107.8
Ir2 C36 H36 114.2
C37 C36 Ir2 70.9(4)
C37 C36 H36 114.2
C37 C36 C43 124.6(6)
C43 C36 Ir2 110.9(4)
C43 C36 H36 114.2
Ir2 C37 H37 114.0
C36 C37 Ir2 73.0(3)
C36 C37 H37 114.0
C36 C37 C38 125.7(6)
C38 C37 Ir2 108.0(4)
C38 C37 H37 114.0
C37 C38 H38A 108.9
C37 C38 H38B 108.9
C37 C38 C39 113.3(5)
H38A C38 H38B 107.7
C39 C38 H38A 108.9
C39 C38 H38B 108.9
C38 C39 H39A 109.3
C38 C39 H39B 109.3
C38 C39 C40 111.8(5)
H39A C39 H39B 107.9
C40 C39 H39A 109.3
C40 C39 H39B 109.3
Ir2 C40 H40 113.5
C39 C40 Ir2 114.3(5)
C39 C40 H40 113.5
C41 C40 Ir2 70.0(4)
C41 C40 C39 124.6(6)
C41 C40 H40 113.5
Ir2 C41 H41 114.3
C40 C41 Ir2 71.4(4)
C40 C41 H41 114.3
C40 C41 C42 124.8(6)
C42 C41 Ir2 109.7(4)
C42 C41 H41 114.3
C41 C42 H42A 108.7
C41 C42 H42B 108.7
C41 C42 C43 114.4(5)
H42A C42 H42B 107.6
C43 C42 H42A 108.7
C43 C42 H42B 108.7
C36 C43 C42 111.6(5)
C36 C43 H43A 109.3
C36 C43 H43B 109.3
C42 C43 H43A 109.3
C42 C43 H43B 109.3
H43A C43 H43B 108.0
O11 S1 O12 115.0
O11 S1 C51 104.5
O12 S1 C51 97.3
O13 S1 O11 115.0
O13 S1 O12 115.0
O13 S1 C51 107.5
F11 C51 S1 111.8
F12 C51 S1 111.8
F12 C51 F11 107.0
F13 C51 S1 111.9
F13 C51 F11 107.0
F13 C51 F12 107.0
O21 S2 O23 115.0
O21 S2 C52 104.5
O22 S2 O21 115.0
O22 S2 O23 115.0
O22 S2 C52 97.3
O23 S2 C52 107.5
F21 C52 S2 111.8
F22 C52 S2 111.8
F22 C52 F21 107.0
F22 C52 F23 107.0
F23 C52 S2 111.9
F23 C52 F21 107.0
Cl71 C71 Cl72 118.9
Cl71 C71 H71A 107.6
Cl71 C71 H71B 107.6
Cl72 C71 H71A 107.6
Cl72 C71 H71B 107.6
H71A C71 H71B 107.0
H67A C67 H67B 109.5
H67A C67 H67C 109.5
H67B C67 H67C 109.5
C61 C67 H67A 106.1
C61 C67 H67B 114.0
C61 C67 H67C 108.3
H87A C87 H87B 109.5
H87A C87 H87C 109.5
H87B C87 H87C 109.5
C81 C87 H87A 110.1
C81 C87 H87B 109.1
C81 C87 H87C 109.2
C62 C61 C67 127.8(12)
C62 C61 C66 120.0
C66 C61 C67 111.8(12)
C61 C62 H62 120.0
C61 C62 C63 120.0
C63 C62 H62 120.0
C62 C63 H63 120.0
C64 C63 C62 120.0
C64 C63 H63 120.0
C63 C64 H64 120.0
C65 C64 C63 120.0
C65 C64 H64 120.0
C64 C65 H65 120.0
C64 C65 C66 120.0
C66 C65 H65 120.0
C61 C66 H66 120.0
C65 C66 C61 120.0
C65 C66 H66 120.0
C82 C81 C87 119.4(12)
C82 C81 C86 120.0
C86 C81 C87 120.5(12)
C81 C82 H82 120.0
C81 C82 C83 120.0
C83 C82 H82 120.0
C82 C83 H83 120.0
C84 C83 C82 120.0
C84 C83 H83 120.0
C83 C84 H84 120.0
C83 C84 C85 120.0
C85 C84 H84 120.0
C84 C85 H85 120.0
C86 C85 C84 120.0
C86 C85 H85 120.0
C81 C86 H86 120.0
C85 C86 C81 120.0
C85 C86 H86 120.0

loop_
_geom_bond_atom_site_label_1
_geom_bond_atom_site_label_2
_geom_bond_distance
Ir1 P1 2.2170(17)
Ir1 N4 2.071(5)
Ir1 C28 2.241(6)
Ir1 C29 2.276(6)
Ir1 C32 2.159(6)
Ir1 C33 2.163(6)
Ir2 Cl2 2.3471(17)
Ir2 P2 2.2152(17)
Ir2 C36 2.264(6)
Ir2 C37 2.236(6)
Ir2 C40 2.145(6)
Ir2 C41 2.127(6)
Cl1 P2 2.077(2)
P1 P2 2.529(2)
P1 N1 1.688(5)
P1 N2 1.711(5)
P1 N3 1.779(5)
P2 N1 1.696(5)
P2 N2 1.689(5)
N1 C20 1.504(8)
N2 C24 1.510(8)
N3 C1 1.370(8)
N3 C11 1.468(8)
N4 C1 1.285(8)
N4 C2 1.449(8)
C1 H1 0.9500
C2 C3 1.389(9)
C2 C7 1.405(9)
C3 C4 1.407(9)
C3 C8 1.501(9)
C4 H4 0.9500
C4 C5 1.381(10)
C5 C6 1.381(10)
C5 C9 1.512(9)
C6 H6 0.9500
C6 C7 1.400(9)
C7 C10 1.513(9)
C8 H8A 0.9800
C8 H8B 0.9800
C8 H8C 0.9800
C9 H9A 0.9800
C9 H9B 0.9800
C9 H9C 0.9800
C10 H10A 0.9800
C10 H10B 0.9800
C10 H10C 0.9800
C11 C12 1.389(10)
C11 C16 1.408(10)
C12 C13 1.394(10)
C12 C17 1.490(10)
C13 H13 0.9500
C13 C14 1.374(12)
C14 C15 1.373(12)
C14 C18 1.513(11)
C15 H15 0.9500
C15 C16 1.396(10)
C16 C19 1.493(10)
C17 H17A 0.9800
C17 H17B 0.9800
C17 H17C 0.9800
C18 H18A 0.9800
C18 H18B 0.9800
C18 H18C 0.9800
C19 H19A 0.9800
C19 H19B 0.9800
C19 H19C 0.9800
C20 C21 1.522(9)
C20 C22 1.541(9)
C20 C23 1.531(9)
C21 H21A 0.9800
C21 H21B 0.9800
C21 H21C 0.9800
C22 H22A 0.9800
C22 H22B 0.9800
C22 H22C 0.9800
C23 H23A 0.9800
C23 H23B 0.9800
C23 H23C 0.9800
C24 C25 1.523(9)
C24 C26 1.539(9)
C24 C27 1.530(9)
C25 H25A 0.9800
C25 H25B 0.9800
C25 H25C 0.9800
C26 H26A 0.9800
C26 H26B 0.9800
C26 H26C 0.9800
C27 H27A 0.9800
C27 H27B 0.9800
C27 H27C 0.9800
C28 H28 1.0000
C28 C29 1.374(9)
C28 C35 1.508(9)
C29 H29 1.0000
C29 C30 1.516(9)
C30 H30A 0.9900
C30 H30B 0.9900
C30 C31 1.535(8)
C31 H31A 0.9900
C31 H31B 0.9900
C31 C32 1.500(9)
C32 H32 1.0000
C32 C33 1.406(9)
C33 H33 1.0000
C33 C34 1.525(9)
C34 H34A 0.9900
C34 H34B 0.9900
C34 C35 1.543(9)
C35 H35A 0.9900
C35 H35B 0.9900
C36 H36 1.0000
C36 C37 1.395(9)
C36 C43 1.512(9)
C37 H37 1.0000
C37 C38 1.502(10)
C38 H38A 0.9900
C38 H38B 0.9900
C38 C39 1.532(10)
C39 H39A 0.9900
C39 H39B 0.9900
C39 C40 1.533(9)
C40 H40 1.0000
C40 C41 1.413(9)
C41 H41 1.0000
C41 C42 1.510(9)
C42 H42A 0.9900
C42 H42B 0.9900
C42 C43 1.530(10)
C43 H43A 0.9900
C43 H43B 0.9900
S1 O11 1.4398
S1 O12 1.4398
S1 O13 1.4396
S1 C51 1.8227
F11 C51 1.3329
F12 C51 1.3327
F13 C51 1.3324
S2 O21 1.4397
S2 O22 1.4394
S2 O23 1.4400
S2 C52 1.8225
F21 C52 1.3330
F22 C52 1.3326
F23 C52 1.3327
Cl71 C71 1.5382
Cl72 C71 1.8455
C71 H71A 0.9900
C71 H71B 0.9900
C67 H67A 0.9799
C67 H67B 0.9800
C67 H67C 0.9801
C67 C61 1.432(15)
C87 H87A 0.9799
C87 H87B 0.9798
C87 H87C 0.9799
C87 C81 1.434(17)
C61 C62 1.3900
C61 C66 1.3900
C62 H62 0.9500
C62 C63 1.3900
C63 H63 0.9500
C63 C64 1.3900
C64 H64 0.9500
C64 C65 1.3900
C65 H65 0.9500
C65 C66 1.3900
C66 H66 0.9500
C81 C82 1.3900
C81 C86 1.3900
C82 H82 0.9500
C82 C83 1.3900
C83 H83 0.9500
C83 C84 1.3900
C84 H84 0.9500
C84 C85 1.3900
C85 H85 0.9500
C85 C86 1.3900
C86 H86 0.9500

loop_
_geom_torsion_atom_site_label_1
_geom_torsion_atom_site_label_2
_geom_torsion_atom_site_label_3
_geom_torsion_atom_site_label_4
_geom_torsion
Ir1 P1 N1 P2 130.04(19)
Ir1 P1 N1 C20 -47.8(7)
Ir1 P1 N2 P2 -134.39(17)
Ir1 P1 N2 C24 30.5(6)
Ir1 P1 N3 C1 -9.5(5)
Ir1 P1 N3 C11 161.7(6)
Ir1 N4 C1 N3 -0.1(8)
Ir1 N4 C2 C3 -87.0(7)
Ir1 N4 C2 C7 92.3(7)
Ir1 C28 C29 C30 102.7(6)
Ir1 C28 C35 C34 -37.3(6)
Ir1 C29 C30 C31 -15.1(7)
Ir1 C32 C33 C34 105.4(6)
Ir1 C33 C34 C35 -8.2(7)
Ir2 P2 N1 P1 -125.41(19)
Ir2 P2 N1 C20 52.6(6)
Ir2 P2 N2 P1 131.06(17)
Ir2 P2 N2 C24 -34.8(6)
Ir2 C36 C37 C38 100.3(6)
Ir2 C36 C43 C42 13.9(7)
Ir2 C37 C38 C39 38.6(6)
Ir2 C40 C41 C42 101.4(6)
Ir2 C41 C42 C43 40.1(7)
Cl1 P2 N1 P1 102.0(2)
Cl1 P2 N1 C20 -80.0(5)
Cl1 P2 N2 P1 -100.4(2)
Cl1 P2 N2 C24 93.7(5)
P1 P2 N1 C20 178.0(7)
P1 P2 N2 C24 -165.9(7)
P1 N1 C20 C21 132.0(6)
P1 N1 C20 C22 -109.2(6)
P1 N1 C20 C23 13.1(8)
P1 N2 C24 C25 148.3(5)
P1 N2 C24 C26 -93.3(7)
P1 N2 C24 C27 26.8(8)
P1 N3 C1 N4 7.2(8)
P1 N3 C11 C12 86.2(8)
P1 N3 C11 C16 -100.8(7)
P2 P1 N1 C20 -177.8(7)
P2 P1 N2 C24 164.9(7)
P2 P1 N3 C1 167.8(4)
P2 P1 N3 C11 -21.0(7)
P2 N1 C20 C21 -45.1(7)
P2 N1 C20 C22 73.6(7)
P2 N1 C20 C23 -164.1(5)
P2 N2 C24 C25 -51.1(7)
P2 N2 C24 C26 67.3(7)
P2 N2 C24 C27 -172.6(5)
N1 P1 N2 P2 -0.9(3)
N1 P1 N2 C24 164.0(6)
N1 P1 N3 C1 -147.5(4)
N1 P1 N3 C11 23.6(7)
N1 P2 N2 P1 0.9(3)
N1 P2 N2 C24 -164.9(6)
N2 P1 N1 P2 0.9(3)
N2 P1 N1 C20 -176.9(6)
N2 P1 N3 C1 122.9(5)
N2 P1 N3 C11 -65.9(6)
N2 P2 N1 P1 -0.9(3)
N2 P2 N1 C20 177.0(6)
N3 P1 N1 P2 -107.7(3)
N3 P1 N1 C20 74.5(6)
N3 P1 N2 P2 106.5(3)
N3 P1 N2 C24 -88.6(6)
N3 C11 C12 C13 -179.9(6)
N3 C11 C12 C17 5.4(10)
N3 C11 C16 C15 179.8(6)
N3 C11 C16 C19 -3.0(10)
N4 C2 C3 C4 179.1(6)
N4 C2 C3 C8 -2.8(9)
N4 C2 C7 C6 -179.6(6)
N4 C2 C7 C10 2.3(9)
C1 N3 C11 C12 -102.7(7)
C1 N3 C11 C16 70.3(8)
C1 N4 C2 C3 92.4(7)
C1 N4 C2 C7 -88.3(8)
C2 N4 C1 N3 -179.5(6)
C2 C3 C4 C5 0.7(10)
C3 C2 C7 C6 -0.3(9)
C3 C2 C7 C10 -178.3(6)
C3 C4 C5 C6 -0.7(10)
C3 C4 C5 C9 179.0(6)
C4 C5 C6 C7 0.1(10)
C5 C6 C7 C2 0.4(10)
C5 C6 C7 C10 178.5(6)
C7 C2 C3 C4 -0.2(9)
C7 C2 C3 C8 177.9(6)
C8 C3 C4 C5 -177.4(6)
C9 C5 C6 C7 -179.6(6)
C11 N3 C1 N4 -165.6(6)
C11 C12 C13 C14 -1.5(12)
C12 C11 C16 C15 -7.3(10)
C12 C11 C16 C19 169.9(7)
C12 C13 C14 C15 -4.2(14)
C12 C13 C14 C18 179.0(10)
C13 C14 C15 C16 4.2(14)
C14 C15 C16 C11 1.5(12)
C14 C15 C16 C19 -176.0(8)
C16 C11 C12 C13 7.2(10)
C16 C11 C12 C17 -167.5(7)
C17 C12 C13 C14 173.4(8)
C18 C14 C15 C16 -178.9(9)
C28 C29 C30 C31 -95.6(7)
C29 C28 C35 C34 45.3(9)
C29 C30 C31 C32 38.0(8)
C30 C31 C32 Ir1 -42.1(6)
C30 C31 C32 C33 38.7(9)
C31 C32 C33 Ir1 -100.8(6)
C31 C32 C33 C34 4.5(10)
C32 C33 C34 C35 -90.6(8)
C33 C34 C35 C28 31.2(8)
C35 C28 C29 Ir1 -100.5(6)
C35 C28 C29 C30 2.2(10)
C36 C37 C38 C39 -43.1(9)
C37 C36 C43 C42 94.5(7)
C37 C38 C39 C40 -34.9(8)
C38 C39 C40 Ir2 13.1(7)
C38 C39 C40 C41 94.8(8)
C39 C40 C41 Ir2 -106.4(6)
C39 C40 C41 C42 -5.0(10)
C40 C41 C42 C43 -40.4(9)
C41 C42 C43 C36 -35.7(8)
C43 C36 C37 Ir2 -102.6(6)
C43 C36 C37 C38 -2.3(10)
O11 S1 C51 F11 -60.0
O11 S1 C51 F12 60.0
O11 S1 C51 F13 180.0
O12 S1 C51 F11 58.3
O12 S1 C51 F12 178.2
O12 S1 C51 F13 -61.7
O13 S1 C51 F11 177.4
O13 S1 C51 F12 -62.6
O13 S1 C51 F13 57.4
O21 S2 C52 F21 -60.0
O21 S2 C52 F22 60.0
O21 S2 C52 F23 -180.0
O22 S2 C52 F21 58.3
O22 S2 C52 F22 178.2
O22 S2 C52 F23 -61.8
O23 S2 C52 F21 177.4
O23 S2 C52 F22 -62.6
O23 S2 C52 F23 57.4
C67 C61 C62 C63 -171.9(17)
C67 C61 C66 C65 173.1(15)
C87 C81 C82 C83 176.4(17)
C87 C81 C86 C85 -176.4(17)
C61 C62 C63 C64 0.0
C62 C61 C66 C65 0.0
C62 C63 C64 C65 0.0
C63 C64 C65 C66 0.0
C64 C65 C66 C61 0.0
C66 C61 C62 C63 0.0
C81 C82 C83 C84 0.0
C82 C81 C86 C85 0.0
C82 C83 C84 C85 0.0
C83 C84 C85 C86 0.0
C84 C85 C86 C81 0.0
C86 C81 C82 C83 0.0
